data_4037707
loop_
_publ_author_name
'Janot, Christopher'
'Chagnoleau, Jean-Baptiste'
'Halcovitch, Nathan R.'
'Muir, James C.'
'Aissa, Christophe'

_publ_section_title
;
 Palladium-Catalyzed Synthesis of \a-Carbonyl-\a'-(Hetero)aryl Sulfoxonium
 Ylides: Scope and Insight into the Mechanism.
;
_journal_name_full 'The Journal of organic chemistry'
_journal_paper_doi 10.1021/acs.joc.9b03032
_journal_year 2019
_chemical_formula_moiety 'C80 H106 Br2 F6 P2 Pd2'
_chemical_formula_sum 'C80 H106 Br2 F6 P2 Pd2'
_chemical_formula_weight 1616.20
_space_group_crystal_system triclinic
_space_group_IT_number 2
_space_group_name_Hall '-P 1'
_space_group_name_H-M_alt 'P -1'
_atom_sites_solution_hydrogens geom
_atom_sites_solution_primary direct
_audit_creation_date 2019-07-11
_audit_creation_method
;
Olex2 1.2
(compiled 2017.08.10 svn.r3458 for OlexSys, GUI svn.r5381)
;
_cell_angle_alpha 76.5013(16)
_cell_angle_beta 80.0816(16)
_cell_angle_gamma 80.5167(15)
_cell_formula_units_Z 1
_cell_length_a 9.09016(17)
_cell_length_b 13.0151(2)
_cell_length_c 18.0663(4)
_cell_measurement_reflns_used 53885
_cell_measurement_temperature 100.01(10)
_cell_measurement_theta_max 76.2580
_cell_measurement_theta_min 4.7270
_cell_volume 2029.92(7)
_computing_cell_refinement 'CrysAlisPro 1.171.40.53 (Rigaku OD, 2019)'
_computing_data_collection 'CrysAlisPro 1.171.40.53 (Rigaku OD, 2019)'
_computing_data_reduction 'CrysAlisPro 1.171.40.53 (Rigaku OD, 2019)'
_computing_molecular_graphics 'Olex2 (Dolomanov et al., 2009)'
_computing_publication_material 'Olex2 (Dolomanov et al., 2009)'
_computing_structure_refinement 'ShelXL (Sheldrick, 2015)'
_computing_structure_solution 'ShelXT (Sheldrick, 2015)'
_diffrn_ambient_environment N~2~
_diffrn_ambient_temperature 100.01(10)
_diffrn_detector 'CCD plate'
_diffrn_detector_area_resol_mean 10.4607
_diffrn_detector_type AtlasS2
_diffrn_measured_fraction_theta_full 1.000
_diffrn_measured_fraction_theta_max 0.991
_diffrn_measurement_details
;
List of Runs (angles in degrees, time in seconds):

  # Type    Start    End  Width  t~exp~   \w     \q     \k     \f   Frames
--------------------------------------------------------------------------
  1  \w   -112.00 -15.00   1.00    3.00    --  -41.77 -57.00-180.00   97
  2  \w    -68.00  28.00   1.00    3.00    --  -41.77  57.00-150.00   96
  3  \w   -114.00 -19.00   1.00    3.00    --  -41.77 -38.00-120.00   95
  4  \w   -114.00 -19.00   1.00    3.00    --  -41.77 -38.00  60.00   95
  5  \w     23.00  97.00   1.00    3.00    --   41.77-125.00 -30.00   74
  6  \w     23.00  97.00   1.00    3.00    --   41.77-125.00  90.00   74
  7  \w     10.00 116.00   1.00    3.00    --   41.77  77.00 -60.00  106
  8  \w      8.00  35.00   1.00    3.00    --   42.00  86.00  17.61   27
  9  \w     13.00  45.00   1.00    3.00    --   46.00  82.00-156.59   32
 10  \w     13.00  40.00   1.00    3.00    --   46.00  83.00  93.94   27
 11  \w     18.00  49.00   1.00    3.00    --   50.00  78.00 -26.93   31
 12  \w     22.00  49.00   1.00    3.00    --   54.00  78.00   7.40   27
 13  \w     31.00 135.00   1.00    3.00    --   62.00  76.00 104.15  104
 14  \w     35.00 139.00   1.00    3.00    --   66.00  75.00 -32.55  104
 15  \w     35.00 139.00   1.00    3.00    --   66.00  76.00 176.84  104
 16  \w     35.00 139.00   1.00    3.00    --   66.00  74.00 136.69  104
 17  \w     35.00 140.00   1.00    3.00    --   66.00  77.00  76.17  105
 18  \w     35.00 139.00   1.00    3.00    --   66.00  75.00-127.86  104
 19  \w     35.00 140.00   1.00    3.00    --   66.00  77.00 -67.81  105
 20  \w     35.00 140.00   1.00    3.00    --   66.00  77.00-104.37  105
 21  \w     39.00 144.00   1.00    3.00    --   70.00  77.00  23.26  105
 22  \w     80.00 178.00   1.00   12.00    --  111.00  77.00 120.00   98
 23  \w     41.00 139.00   1.00   12.00    --  111.00 -61.00  30.00   98
 24  \w     83.00 178.00   1.00   12.00    --  111.00  61.00-120.00   95
 25  \w     80.00 178.00   1.00   12.00    --  111.00  77.00  30.00   98
 26  \w     83.00 178.00   1.00   12.00    --  111.00  61.00   0.00   95
 27  \w     80.00 178.00   1.00   12.00    --  111.00  77.00-180.00   98
 28  \w     36.00 116.00   1.00   12.00    --  111.00-111.00 -60.00   80
 29  \w     30.00 109.00   1.00   12.00    --  111.00 -95.00 -30.00   79
 30  \w     83.00 178.00   1.00   12.00    --  111.00  61.00 120.00   95
 31  \w     83.00 178.00   1.00   12.00    --  111.00  61.00  90.00   95
 32  \w     83.00 178.00   1.00   12.00    --  111.00  61.00 150.00   95
 33  \w     30.00 109.00   1.00   12.00    --  111.00 -95.00  60.00   79
 34  \w     80.00 178.00   1.00   12.00    --  111.00  77.00 -90.00   98
 35  \w     36.00 116.00   1.00   12.00    --  111.00-111.00-150.00   80
 36  \w     30.00 109.00   1.00   12.00    --  111.00 -95.00 120.00   79
 37  \w     80.00 178.00   1.00   12.00    --  111.00  77.00 -60.00   98
 38  \w     80.00 178.00   1.00   12.00    --  111.00  77.00   0.00   98
 39  \w     80.00 178.00   1.00   12.00    --  111.00  77.00  90.00   98
 40  \w     80.00 178.00   1.00   12.00    --  111.00  77.00-120.00   98
 41  \w     83.00 178.00   1.00   12.00    --  111.00  61.00-180.00   95
 42  \w     83.00 178.00   1.00   12.00    --  111.00  61.00  60.00   95
 43  \w     83.00 178.00   1.00   12.00    --  111.00  61.00-150.00   95
 44  \w     83.00 178.00   1.00   12.00    --  111.00  61.00  30.00   95
 45  \w     41.00 139.00   1.00   12.00    --  111.00 -61.00-180.00   98
 46  \w     83.00 178.00   1.00   12.00    --  111.00  61.00 -90.00   95
 47  \w     36.00 116.00   1.00   12.00    --  111.00-111.00  30.00   80
 48  \w     80.00 178.00   1.00   12.00    --  111.00  77.00  60.00   98
 49  \w     80.00 178.00   1.00   12.00    --  111.00  77.00-150.00   98
 50  \w     83.00 178.00   1.00   12.00    --  111.00  61.00 -60.00   95
 51  \w     83.00 178.00   1.00   12.00    --  111.00  61.00 -30.00   95
 52  \w     80.00 178.00   1.00   12.00    --  111.00  77.00 -30.00   98
 53  \w     80.00 178.00   1.00   12.00    --  111.00  77.00 150.00   98
 54  \w   -114.00 -19.00   1.00    3.00    --  -41.77 -38.00 -60.00   95
 55  \w     15.00 112.00   1.00    3.00    --   41.77  57.00-180.00   97
 56  \w      7.00  33.00   1.00    3.00    --   42.00  88.00 157.37   26
 57  \w     18.00  46.00   1.00    3.00    --   50.00  81.00 -92.04   28
 58  \w     17.00  45.00   1.00    3.00    --   50.00  82.00 145.30   28
 59  \w     17.00  45.00   1.00    3.00    --   50.00  82.00  31.78   28
 60  \w     23.00 127.00   1.00    3.00    --   54.00  75.00 -98.51  104
 61  \w     22.00  49.00   1.00    3.00    --   54.00  78.00  75.24   27
 62  \w     23.00 127.00   1.00    3.00    --   54.00  76.00 -64.92  104
 63  \w     22.00  49.00   1.00    3.00    --   54.00  78.00-123.20   27
 64  \w     27.00 132.00   1.00    3.00    --   58.00  77.00 126.61  105
 65  \w     27.00 131.00   1.00    3.00    --   58.00  75.00-161.44  104
 66  \w     31.00 136.00   1.00    3.00    --   62.00  77.00 -12.15  105
 67  \w     31.00 135.00   1.00    3.00    --   62.00  76.00  23.14  104
 68  \w     31.00 135.00   1.00    3.00    --   62.00  75.00 115.57  104
 69  \w     31.00 135.00   1.00    3.00    --   62.00  76.00-147.10  104
 70  \w     31.00 135.00   1.00    3.00    --   62.00  76.00  78.08  104
 71  \w     35.00 140.00   1.00    3.00    --   66.00  77.00 151.67  105
 72  \w     35.00 139.00   1.00    3.00    --   66.00  76.00  49.79  104
 73  \w     87.00 178.00   1.00   12.00    --  111.00  45.00-120.00   91
 74  \w     87.00 178.00   1.00   12.00    --  111.00  45.00-150.00   91
 75  \w    100.00 178.00   1.00   12.00    --  111.00 111.00  90.00   78
 76  \w     87.00 178.00   1.00   12.00    --  111.00  45.00   0.00   91
 77  \w     87.00 178.00   1.00   12.00    --  111.00  45.00 -90.00   91
 78  \w     41.00 139.00   1.00   12.00    --  111.00 -61.00-150.00   98
 79  \w     87.00 137.00   1.00   12.00    --  111.00  45.00-180.00   50
;
_diffrn_measurement_device 'four-circle diffractometer'
_diffrn_measurement_device_type 'SuperNova, Dual, Cu at home/near, AtlasS2'
_diffrn_measurement_method '\w scans'
_diffrn_orient_matrix_type 'CrysAlisPro convention (1999,Acta A55,543-557)'
_diffrn_orient_matrix_UB_11 -0.0961125000
_diffrn_orient_matrix_UB_12 0.1001829000
_diffrn_orient_matrix_UB_13 -0.0392833000
_diffrn_orient_matrix_UB_21 0.1305918000
_diffrn_orient_matrix_UB_22 0.0654737000
_diffrn_orient_matrix_UB_23 -0.0079630000
_diffrn_orient_matrix_UB_31 0.0617861000
_diffrn_orient_matrix_UB_32 -0.0273806000
_diffrn_orient_matrix_UB_33 -0.0789712000
_diffrn_radiation_monochromator mirror
_diffrn_radiation_probe x-ray
_diffrn_radiation_type CuK\a
_diffrn_radiation_wavelength 1.54184
_diffrn_reflns_av_R_equivalents 0.0759
_diffrn_reflns_av_unetI/netI 0.0240
_diffrn_reflns_Laue_measured_fraction_full 1.000
_diffrn_reflns_Laue_measured_fraction_max 0.991
_diffrn_reflns_limit_h_max 11
_diffrn_reflns_limit_h_min -11
_diffrn_reflns_limit_k_max 16
_diffrn_reflns_limit_k_min -16
_diffrn_reflns_limit_l_max 21
_diffrn_reflns_limit_l_min -22
_diffrn_reflns_number 87802
_diffrn_reflns_point_group_measured_fraction_full 1.000
_diffrn_reflns_point_group_measured_fraction_max 0.991
_diffrn_reflns_theta_full 67.684
_diffrn_reflns_theta_max 76.569
_diffrn_reflns_theta_min 3.522
_diffrn_source 'micro-focus sealed X-ray tube'
_diffrn_source_type 'SuperNova (Cu) X-ray Source'
_exptl_absorpt_coefficient_mu 5.518
_exptl_absorpt_correction_T_max 1.000
_exptl_absorpt_correction_T_min 0.156
_exptl_absorpt_correction_type gaussian
_exptl_absorpt_process_details
;
CrysAlisPro 1.171.40.53 (Rigaku Oxford Diffraction, 2019)
Numerical absorption correction based on gaussian integration over
			a multifaceted crystal model
Empirical absorption correction using spherical harmonics,
 implemented in SCALE3 ABSPACK scaling algorithm.
;
_exptl_crystal_colour colourless
_exptl_crystal_colour_primary colourless
_exptl_crystal_density_diffrn 1.322
_exptl_crystal_description block
_exptl_crystal_F_000 832
_exptl_crystal_size_max 0.325
_exptl_crystal_size_mid 0.227
_exptl_crystal_size_min 0.058
_refine_diff_density_max 1.172
_refine_diff_density_min -0.883
_refine_diff_density_rms 0.087
_refine_ls_extinction_method none
_refine_ls_goodness_of_fit_ref 1.064
_refine_ls_hydrogen_treatment constr
_refine_ls_matrix_type full
_refine_ls_number_parameters 449
_refine_ls_number_reflns 8477
_refine_ls_number_restraints 51
_refine_ls_restrained_S_all 1.174
_refine_ls_R_factor_all 0.0357
_refine_ls_R_factor_gt 0.0353
_refine_ls_shift/su_max 0.002
_refine_ls_shift/su_mean 0.000
_refine_ls_structure_factor_coef Fsqd
_refine_ls_weighting_details 'w=1/[\s^2^(Fo^2^)+(0.0603P)^2^+1.9971P] where P=(Fo^2^+2Fc^2^)/3'
_refine_ls_weighting_scheme calc
_refine_ls_wR_factor_gt 0.0988
_refine_ls_wR_factor_ref 0.0995
_reflns_Friedel_coverage 0.000
_reflns_number_gt 8331
_reflns_number_total 8477
_reflns_threshold_expression 'I > 2\s(I)'
_cod_data_source_file jo9b03032_si_002.cif
_cod_data_source_block ca105
_cod_original_cell_volume 2029.93(7)
_cod_database_code 4037707
_shelxl_version_number 2014/6
_chemical_oxdiff_formula 'C86 H112 Br2 O2 P2 Pd2 F3'
_chemical_oxdiff_usercomment CJA-06-101-00
_shelx_space_group_comment
;
The symmetry employed for this shelxl refinement is uniquely defined
by the following loop, which should always be used as a source of
symmetry information in preference to the above space-group names.
They are only intended as comments.
;
_diffrn_oxdiff_digest_frames
;
015ab56c8eca23e67e6ec741ddd0f27fbe068135c63
;
_reflns_odcompleteness_completeness 99.80
_reflns_odcompleteness_iscentric 1
_reflns_odcompleteness_theta 74.33
_olex2_refinement_description
;
1. Fixed Uiso
 At 1.2 times of:
  All C(H) groups, All C(H,H) groups
 At 1.5 times of:
  All C(H,H,H) groups
2. Restrained distances
 F3A-C40 \\sim F2-C40 \\sim F2A-C40 \\sim F1-C40 \\sim F1A-C40 \\sim F3-C40
 with sigma of 0.02
3. Uiso/Uaniso restraints and constraints
Uanis(F2) \\sim Ueq, Uanis(F3A) \\sim Ueq, Uanis(F3) \\sim Ueq, Uanis(F1A)
\\sim Ueq, Uanis(F1) \\sim Ueq, Uanis(F2A) \\sim Ueq: with sigma of 0.002 and
sigma for terminal atoms of 0.004
4. Others
 Sof(F3A)=Sof(F2A)=Sof(F1A)=1-FVAR(1)
 Sof(F1)=Sof(F2)=Sof(F3)=FVAR(1)
5.a Ternary CH refined with riding coordinates:
 C13(H13), C16(H16), C19(H19), C22(H22), C28(H28)
5.b Secondary CH2 refined with riding coordinates:
 C23(H23A,H23B), C24(H24A,H24B), C25(H25A,H25B), C26(H26A,H26B), C27(H27A,
 H27B), C29(H29A,H29B), C30(H30A,H30B), C31(H31A,H31B), C32(H32A,H32B),
 C33(H33A,H33B)
5.c Aromatic/amide H refined with riding coordinates:
 C2(H2), C3(H3), C4(H4), C5(H5), C9(H9), C11(H11), C35(H35), C36(H36),
 C38(H38), C39(H39)
5.d Idealised Me refined as rotating group:
 C14(H14A,H14B,H14C), C15(H15A,H15B,H15C), C17(H17A,H17B,H17C), C18(H18A,H18B,
 H18C), C20(H20A,H20B,H20C), C21(H21A,H21B,H21C)
;
_olex2_date_sample_data_collection 2019-07-09
_olex2_submission_special_instructions 'No special instructions were received'
_oxdiff_exptl_absorpt_empirical_details
;
Empirical correction (ABSPACK) includes:
- Absorption correction using spherical harmonics
- Frame scaling
;
_oxdiff_exptl_absorpt_empirical_full_max 1.639
_oxdiff_exptl_absorpt_empirical_full_min 0.682

loop_
_space_group_symop_operation_xyz
'x, y, z'
'-x, -y, -z'

loop_
_atom_site_label
_atom_site_type_symbol
_atom_site_fract_x
_atom_site_fract_y
_atom_site_fract_z
_atom_site_U_iso_or_equiv
_atom_site_adp_type
_atom_site_occupancy
_atom_site_site_symmetry_order
_atom_site_calc_flag
_atom_site_refinement_flags_posn
_atom_site_refinement_flags_adp
_atom_site_refinement_flags_occupancy
_atom_site_disorder_assembly
_atom_site_disorder_group
Pd1 Pd 0.62826(2) 0.49128(2) 0.90888(2) 0.01956(7) Uani 1 1 d . . . . .
Br1 Br 0.46413(4) 0.37220(2) 1.00607(2) 0.04324(10) Uani 1 1 d . . . . .
P1 P 0.76699(5) 0.60163(4) 0.81795(3) 0.01358(11) Uani 1 1 d . . . . .
F1 F 0.6585(6) 0.1234(3) 0.6841(2) 0.0821(14) Uani 0.712(6) 1 d D U P A 1
F2 F 0.6665(6) 0.0206(3) 0.7939(2) 0.0817(13) Uani 0.712(6) 1 d D U P A 1
F3 F 0.8634(4) 0.0635(3) 0.7309(3) 0.0790(13) Uani 0.712(6) 1 d D U P A 1
C1 C 0.9283(2) 0.54305(16) 0.75771(12) 0.0145(4) Uani 1 1 d . . . . .
C2 C 1.0218(2) 0.46863(17) 0.80478(12) 0.0187(4) Uani 1 1 d . . . . .
H2 H 0.9887 0.4508 0.8572 0.022 Uiso 1 1 calc R . . . .
C3 C 1.1613(2) 0.42069(18) 0.77642(13) 0.0221(4) Uani 1 1 d . . . . .
H3 H 1.2200 0.3714 0.8092 0.027 Uiso 1 1 calc R . . . .
C4 C 1.2113(2) 0.44745(18) 0.69870(14) 0.0228(4) Uani 1 1 d . . . . .
H4 H 1.3060 0.4183 0.6786 0.027 Uiso 1 1 calc R . . . .
C5 C 1.1191(2) 0.51818(18) 0.65073(13) 0.0196(4) Uani 1 1 d . . . . .
H5 H 1.1539 0.5352 0.5984 0.024 Uiso 1 1 calc R . . . .
C6 C 0.9754(2) 0.56527(16) 0.67767(12) 0.0145(4) Uani 1 1 d . . . . .
C7 C 0.8872(2) 0.62977(16) 0.61435(11) 0.0140(4) Uani 1 1 d . . . . .
C8 C 0.7913(2) 0.57932(16) 0.58434(12) 0.0148(4) Uani 1 1 d . . . . .
C9 C 0.7218(2) 0.63705(17) 0.52113(12) 0.0178(4) Uani 1 1 d . . . . .
H9 H 0.6576 0.6045 0.5017 0.021 Uiso 1 1 calc R . . . .
C10 C 0.7453(2) 0.74126(18) 0.48635(12) 0.0190(4) Uani 1 1 d . . . . .
C11 C 0.8433(2) 0.78805(17) 0.51528(12) 0.0174(4) Uani 1 1 d . . . . .
H11 H 0.8613 0.8574 0.4921 0.021 Uiso 1 1 calc R . . . .
C12 C 0.9159(2) 0.73409(16) 0.57818(11) 0.0154(4) Uani 1 1 d . . . . .
C13 C 0.7649(2) 0.46325(17) 0.61669(12) 0.0168(4) Uani 1 1 d . . . . .
H13 H 0.7591 0.4501 0.6727 0.020 Uiso 1 1 calc R . . . .
C14 C 0.6177(3) 0.43826(18) 0.59860(14) 0.0238(5) Uani 1 1 d . . . . .
H14A H 0.5361 0.4899 0.6131 0.036 Uiso 1 1 calc GR . . . .
H14B H 0.5990 0.3683 0.6268 0.036 Uiso 1 1 calc GR . . . .
H14C H 0.6259 0.4409 0.5445 0.036 Uiso 1 1 calc GR . . . .
C15 C 0.8954(3) 0.38545(18) 0.58732(13) 0.0222(4) Uani 1 1 d . . . . .
H15A H 0.9063 0.3986 0.5322 0.033 Uiso 1 1 calc GR . . . .
H15B H 0.8748 0.3136 0.6084 0.033 Uiso 1 1 calc GR . . . .
H15C H 0.9869 0.3955 0.6029 0.033 Uiso 1 1 calc GR . . . .
C16 C 0.6637(3) 0.80260(19) 0.41941(13) 0.0246(5) Uani 1 1 d . . . . .
H16 H 0.5996 0.7556 0.4089 0.029 Uiso 1 1 calc R . . . .
C17 C 0.5611(3) 0.8999(2) 0.44148(16) 0.0330(6) Uani 1 1 d . . . . .
H17A H 0.4956 0.8776 0.4883 0.050 Uiso 1 1 calc GR . . . .
H17B H 0.5018 0.9335 0.4011 0.050 Uiso 1 1 calc GR . . . .
H17C H 0.6216 0.9496 0.4489 0.050 Uiso 1 1 calc GR . . . .
C18 C 0.7722(3) 0.8356(2) 0.34621(14) 0.0331(6) Uani 1 1 d . . . . .
H18A H 0.8353 0.8829 0.3547 0.050 Uiso 1 1 calc GR . . . .
H18B H 0.7158 0.8714 0.3051 0.050 Uiso 1 1 calc GR . . . .
H18C H 0.8336 0.7735 0.3328 0.050 Uiso 1 1 calc GR . . . .
C19 C 1.0280(2) 0.79099(17) 0.60231(12) 0.0175(4) Uani 1 1 d . . . . .
H19 H 1.0589 0.7484 0.6508 0.021 Uiso 1 1 calc R . . . .
C20 C 0.9581(3) 0.90239(18) 0.61506(13) 0.0228(4) Uani 1 1 d . . . . .
H20A H 0.9410 0.9484 0.5666 0.034 Uiso 1 1 calc GR . . . .
H20B H 1.0255 0.9309 0.6381 0.034 Uiso 1 1 calc GR . . . .
H20C H 0.8641 0.8974 0.6485 0.034 Uiso 1 1 calc GR . . . .
C21 C 1.1685(2) 0.7995(2) 0.54146(13) 0.0239(5) Uani 1 1 d . . . . .
H21A H 1.2188 0.7293 0.5386 0.036 Uiso 1 1 calc GR . . . .
H21B H 1.2354 0.8394 0.5554 0.036 Uiso 1 1 calc GR . . . .
H21C H 1.1391 0.8349 0.4924 0.036 Uiso 1 1 calc GR . . . .
C22 C 0.6442(2) 0.69924(16) 0.75600(12) 0.0160(4) Uani 1 1 d . . . . .
H22 H 0.7074 0.7298 0.7089 0.019 Uiso 1 1 calc R . . . .
C23 C 0.5289(2) 0.64225(17) 0.73334(13) 0.0197(4) Uani 1 1 d . . . . .
H23A H 0.5814 0.5842 0.7098 0.024 Uiso 1 1 calc R . . . .
H23B H 0.4640 0.6122 0.7791 0.024 Uiso 1 1 calc R . . . .
C24 C 0.4329(3) 0.71936(19) 0.67702(14) 0.0248(5) Uani 1 1 d . . . . .
H24A H 0.4966 0.7449 0.6295 0.030 Uiso 1 1 calc R . . . .
H24B H 0.3586 0.6823 0.6651 0.030 Uiso 1 1 calc R . . . .
C25 C 0.3534(3) 0.8138(2) 0.71141(16) 0.0274(5) Uani 1 1 d . . . . .
H25A H 0.2801 0.7891 0.7551 0.033 Uiso 1 1 calc R . . . .
H25B H 0.2998 0.8644 0.6734 0.033 Uiso 1 1 calc R . . . .
C26 C 0.4656(3) 0.86888(19) 0.73713(15) 0.0263(5) Uani 1 1 d . . . . .
H26A H 0.4112 0.9255 0.7616 0.032 Uiso 1 1 calc R . . . .
H26B H 0.5313 0.9008 0.6924 0.032 Uiso 1 1 calc R . . . .
C27 C 0.5610(2) 0.79120(17) 0.79315(14) 0.0206(4) Uani 1 1 d . . . . .
H27A H 0.4967 0.7632 0.8398 0.025 Uiso 1 1 calc R . . . .
H27B H 0.6333 0.8282 0.8068 0.025 Uiso 1 1 calc R . . . .
C28 C 0.8552(2) 0.68209(16) 0.86685(11) 0.0170(4) Uani 1 1 d . . . . .
H28 H 0.7716 0.7241 0.8930 0.020 Uiso 1 1 calc R . . . .
C29 C 0.9501(2) 0.76292(17) 0.81258(12) 0.0183(4) Uani 1 1 d . . . . .
H29A H 0.8923 0.8054 0.7730 0.022 Uiso 1 1 calc R . . . .
H29B H 1.0392 0.7257 0.7877 0.022 Uiso 1 1 calc R . . . .
C30 C 0.9969(3) 0.83616(19) 0.85758(13) 0.0240(5) Uani 1 1 d . . . . .
H30A H 1.0600 0.8853 0.8228 0.029 Uiso 1 1 calc R . . . .
H30B H 0.9078 0.8777 0.8788 0.029 Uiso 1 1 calc R . . . .
C31 C 1.0827(3) 0.7726(2) 0.92258(16) 0.0342(6) Uani 1 1 d . . . . .
H31A H 1.1782 0.7382 0.9011 0.041 Uiso 1 1 calc R . . . .
H31B H 1.1036 0.8205 0.9522 0.041 Uiso 1 1 calc R . . . .
C32 C 0.9922(4) 0.6885(2) 0.97520(15) 0.0377(6) Uani 1 1 d . . . . .
H32A H 0.9025 0.7234 1.0014 0.045 Uiso 1 1 calc R . . . .
H32B H 1.0520 0.6459 1.0139 0.045 Uiso 1 1 calc R . . . .
C33 C 0.9465(3) 0.61571(19) 0.93017(14) 0.0282(5) Uani 1 1 d . . . . .
H33A H 0.8863 0.5647 0.9648 0.034 Uiso 1 1 calc R . . . .
H33B H 1.0359 0.5765 0.9071 0.034 Uiso 1 1 calc R . . . .
C34 C 0.6725(2) 0.37460(16) 0.85042(12) 0.0156(4) Uani 1 1 d . . . . .
C35 C 0.7966(2) 0.29659(18) 0.85748(14) 0.0225(4) Uani 1 1 d . . . . .
H35 H 0.8705 0.3030 0.8853 0.027 Uiso 1 1 calc R . . . .
C36 C 0.8119(3) 0.20913(19) 0.82361(15) 0.0270(5) Uani 1 1 d . . . . .
H36 H 0.8967 0.1584 0.8279 0.032 Uiso 1 1 calc R . . . .
C37 C 0.7011(3) 0.19743(18) 0.78352(13) 0.0235(5) Uani 1 1 d . . . . .
C38 C 0.5740(3) 0.27247(18) 0.77846(14) 0.0234(5) Uani 1 1 d . . . . .
H38 H 0.4972 0.2635 0.7535 0.028 Uiso 1 1 calc R . . . .
C39 C 0.5612(2) 0.36054(17) 0.81042(13) 0.0210(4) Uani 1 1 d . . . . .
H39 H 0.4769 0.4116 0.8053 0.025 Uiso 1 1 calc R . . . .
C40 C 0.7174(3) 0.1050(2) 0.74569(17) 0.0381(6) Uani 1 1 d D . . . .
F3A F 0.7711(12) 0.0178(5) 0.7790(5) 0.056(2) Uani 0.288(6) 1 d D U P A 2
F2A F 0.5777(9) 0.0835(7) 0.7377(7) 0.071(3) Uani 0.288(6) 1 d D U P A 2
F1A F 0.7773(13) 0.1261(6) 0.6732(4) 0.063(2) Uani 0.288(6) 1 d D U P A 2

loop_
_atom_site_aniso_label
_atom_site_aniso_U_11
_atom_site_aniso_U_22
_atom_site_aniso_U_33
_atom_site_aniso_U_23
_atom_site_aniso_U_13
_atom_site_aniso_U_12
Pd1 0.02712(10) 0.01854(10) 0.01276(10) -0.00697(7) 0.00992(7) -0.01027(7)
Br1 0.0690(2) 0.02811(15) 0.03060(16) -0.01765(12) 0.03500(14) -0.02786(14)
P1 0.0154(2) 0.0169(2) 0.0085(2) -0.00370(18) 0.00287(18) -0.00555(18)
F1 0.143(3) 0.0581(18) 0.068(2) -0.0438(16) -0.067(2) 0.019(2)
F2 0.117(3) 0.0417(16) 0.095(2) -0.0303(16) 0.010(2) -0.0388(18)
F3 0.0656(19) 0.077(2) 0.116(3) -0.079(2) -0.0001(18) 0.0013(16)
C1 0.0128(8) 0.0185(9) 0.0127(9) -0.0044(7) 0.0012(7) -0.0052(7)
C2 0.0198(9) 0.0230(10) 0.0132(10) -0.0028(8) -0.0008(8) -0.0056(8)
C3 0.0168(9) 0.0245(10) 0.0237(11) -0.0012(9) -0.0062(8) -0.0015(8)
C4 0.0125(9) 0.0273(11) 0.0263(12) -0.0055(9) 0.0001(8) 0.0009(8)
C5 0.0156(9) 0.0267(10) 0.0153(10) -0.0047(8) 0.0029(8) -0.0043(8)
C6 0.0140(9) 0.0170(9) 0.0140(10) -0.0049(7) -0.0004(7) -0.0053(7)
C7 0.0126(8) 0.0198(9) 0.0100(9) -0.0065(7) 0.0022(7) -0.0027(7)
C8 0.0122(8) 0.0200(9) 0.0128(9) -0.0069(8) 0.0028(7) -0.0032(7)
C9 0.0155(9) 0.0251(10) 0.0151(10) -0.0069(8) -0.0020(8) -0.0053(8)
C10 0.0192(9) 0.0246(10) 0.0135(10) -0.0040(8) -0.0030(8) -0.0032(8)
C11 0.0192(9) 0.0197(9) 0.0133(10) -0.0040(8) -0.0001(8) -0.0043(7)
C12 0.0151(9) 0.0210(10) 0.0105(9) -0.0065(8) 0.0026(7) -0.0037(7)
C13 0.0167(9) 0.0208(10) 0.0143(10) -0.0054(8) -0.0004(8) -0.0058(7)
C14 0.0233(10) 0.0250(11) 0.0263(12) -0.0070(9) -0.0040(9) -0.0097(8)
C15 0.0238(10) 0.0225(10) 0.0202(11) -0.0079(9) 0.0022(8) -0.0039(8)
C16 0.0277(11) 0.0272(11) 0.0206(11) -0.0018(9) -0.0117(9) -0.0049(9)
C17 0.0281(12) 0.0370(13) 0.0287(13) 0.0002(11) -0.0066(10) 0.0037(10)
C18 0.0406(14) 0.0394(14) 0.0167(11) -0.0013(10) -0.0084(10) 0.0004(11)
C19 0.0197(9) 0.0214(10) 0.0129(9) -0.0034(8) -0.0023(8) -0.0070(8)
C20 0.0286(11) 0.0224(10) 0.0191(11) -0.0049(8) -0.0035(9) -0.0067(8)
C21 0.0207(10) 0.0327(12) 0.0203(11) -0.0076(9) 0.0008(9) -0.0105(9)
C22 0.0131(8) 0.0187(9) 0.0165(10) -0.0052(8) 0.0020(7) -0.0046(7)
C23 0.0181(9) 0.0222(10) 0.0219(11) -0.0107(8) -0.0007(8) -0.0047(8)
C24 0.0210(10) 0.0289(11) 0.0287(12) -0.0128(10) -0.0072(9) -0.0011(9)
C25 0.0175(10) 0.0316(12) 0.0368(14) -0.0150(10) -0.0069(9) 0.0012(9)
C26 0.0195(10) 0.0237(11) 0.0378(14) -0.0114(10) -0.0059(9) -0.0002(8)
C27 0.0156(9) 0.0222(10) 0.0270(12) -0.0117(9) -0.0011(8) -0.0034(8)
C28 0.0233(10) 0.0199(9) 0.0095(9) -0.0055(8) -0.0007(8) -0.0060(8)
C29 0.0179(9) 0.0246(10) 0.0135(10) -0.0035(8) -0.0006(8) -0.0086(8)
C30 0.0283(11) 0.0283(11) 0.0197(11) -0.0072(9) -0.0039(9) -0.0119(9)
C31 0.0459(15) 0.0365(13) 0.0283(13) -0.0074(11) -0.0172(12) -0.0148(11)
C32 0.0647(19) 0.0361(14) 0.0190(12) -0.0035(10) -0.0174(12) -0.0171(13)
C33 0.0459(14) 0.0261(11) 0.0161(11) -0.0008(9) -0.0130(10) -0.0107(10)
C34 0.0190(9) 0.0180(9) 0.0111(9) -0.0062(7) 0.0036(7) -0.0073(7)
C35 0.0219(10) 0.0237(10) 0.0258(12) -0.0095(9) -0.0078(9) -0.0034(8)
C36 0.0242(11) 0.0241(11) 0.0352(13) -0.0107(10) -0.0067(10) -0.0012(9)
C37 0.0317(11) 0.0222(10) 0.0191(11) -0.0076(9) -0.0005(9) -0.0096(9)
C38 0.0263(11) 0.0251(11) 0.0227(11) -0.0034(9) -0.0081(9) -0.0115(9)
C39 0.0176(9) 0.0209(10) 0.0251(11) -0.0047(8) -0.0025(8) -0.0053(8)
C40 0.0550(17) 0.0269(13) 0.0389(16) -0.0156(11) -0.0092(13) -0.0088(12)
F3A 0.081(4) 0.040(3) 0.053(3) -0.020(2) -0.028(3) 0.009(3)
F2A 0.070(4) 0.070(4) 0.097(4) -0.052(3) -0.019(3) -0.022(3)
F1A 0.098(4) 0.046(3) 0.051(3) -0.032(3) 0.021(3) -0.023(3)

loop_
_atom_type_symbol
_atom_type_description
_atom_type_scat_dispersion_real
_atom_type_scat_dispersion_imag
_atom_type_scat_source
C C 0.0181 0.0091 'International Tables Vol C Tables 4.2.6.8 and 6.1.1.4'
H H 0.0000 0.0000 'International Tables Vol C Tables 4.2.6.8 and 6.1.1.4'
Br Br -0.6763 1.2805 'International Tables Vol C Tables 4.2.6.8 and 6.1.1.4'
F F 0.0727 0.0534 'International Tables Vol C Tables 4.2.6.8 and 6.1.1.4'
P P 0.2955 0.4335 'International Tables Vol C Tables 4.2.6.8 and 6.1.1.4'
Pd Pd 0.1215 3.9337 'International Tables Vol C Tables 4.2.6.8 and 6.1.1.4'

loop_
_exptl_crystal_face_index_h
_exptl_crystal_face_index_k
_exptl_crystal_face_index_l
_exptl_crystal_face_perp_dist
4 7 3 0.0525
-4 -7 -3 0.0525
0 -5 -11 0.0912
0 5 11 0.0912
1 8 1 0.0288
-1 -8 -1 0.0288

loop_
_geom_angle_atom_site_label_1
_geom_angle_atom_site_label_2
_geom_angle_atom_site_label_3
_geom_angle
_geom_angle_site_symmetry_3
Br1 Pd1 Br1 85.556(10) 2_667
P1 Pd1 Br1 94.506(15) 2_667
P1 Pd1 Br1 177.256(16) .
C34 Pd1 Br1 86.32(6) .
C34 Pd1 Br1 171.31(6) 2_667
C34 Pd1 P1 93.47(6) .
Pd1 Br1 Pd1 94.445(10) 2_667
C1 P1 Pd1 118.78(7) .
C1 P1 C22 109.54(9) .
C1 P1 C28 103.19(9) .
C22 P1 Pd1 110.51(7) .
C22 P1 C28 105.41(9) .
C28 P1 Pd1 108.37(7) .
C2 C1 P1 109.63(15) .
C2 C1 C6 118.20(18) .
C6 C1 P1 131.98(15) .
C1 C2 H2 118.5 .
C3 C2 C1 122.9(2) .
C3 C2 H2 118.5 .
C2 C3 H3 120.6 .
C4 C3 C2 118.76(19) .
C4 C3 H3 120.6 .
C3 C4 H4 120.3 .
C3 C4 C5 119.4(2) .
C5 C4 H4 120.3 .
C4 C5 H5 118.5 .
C4 C5 C6 122.9(2) .
C6 C5 H5 118.5 .
C1 C6 C7 128.37(18) .
C5 C6 C1 117.59(18) .
C5 C6 C7 113.94(18) .
C8 C7 C6 119.28(18) .
C12 C7 C6 120.46(17) .
C12 C7 C8 119.65(18) .
C7 C8 C13 122.49(18) .
C9 C8 C7 118.58(19) .
C9 C8 C13 118.90(18) .
C8 C9 H9 118.8 .
C10 C9 C8 122.38(19) .
C10 C9 H9 118.8 .
C9 C10 C16 120.82(19) .
C11 C10 C9 118.05(19) .
C11 C10 C16 121.1(2) .
C10 C11 H11 119.0 .
C10 C11 C12 121.97(19) .
C12 C11 H11 119.0 .
C7 C12 C19 123.20(18) .
C11 C12 C7 119.29(18) .
C11 C12 C19 117.47(18) .
C8 C13 H13 107.7 .
C8 C13 C14 113.02(17) .
C8 C13 C15 111.78(17) .
C14 C13 H13 107.7 .
C14 C13 C15 108.66(18) .
C15 C13 H13 107.7 .
C13 C14 H14A 109.5 .
C13 C14 H14B 109.5 .
C13 C14 H14C 109.5 .
H14A C14 H14B 109.5 .
H14A C14 H14C 109.5 .
H14B C14 H14C 109.5 .
C13 C15 H15A 109.5 .
C13 C15 H15B 109.5 .
C13 C15 H15C 109.5 .
H15A C15 H15B 109.5 .
H15A C15 H15C 109.5 .
H15B C15 H15C 109.5 .
C10 C16 H16 107.8 .
C10 C16 C17 110.2(2) .
C10 C16 C18 112.39(19) .
C17 C16 H16 107.8 .
C18 C16 H16 107.8 .
C18 C16 C17 110.9(2) .
C16 C17 H17A 109.5 .
C16 C17 H17B 109.5 .
C16 C17 H17C 109.5 .
H17A C17 H17B 109.5 .
H17A C17 H17C 109.5 .
H17B C17 H17C 109.5 .
C16 C18 H18A 109.5 .
C16 C18 H18B 109.5 .
C16 C18 H18C 109.5 .
H18A C18 H18B 109.5 .
H18A C18 H18C 109.5 .
H18B C18 H18C 109.5 .
C12 C19 H19 108.3 .
C12 C19 C20 111.86(17) .
C12 C19 C21 110.02(17) .
C20 C19 H19 108.3 .
C21 C19 H19 108.3 .
C21 C19 C20 109.99(18) .
C19 C20 H20A 109.5 .
C19 C20 H20B 109.5 .
C19 C20 H20C 109.5 .
H20A C20 H20B 109.5 .
H20A C20 H20C 109.5 .
H20B C20 H20C 109.5 .
C19 C21 H21A 109.5 .
C19 C21 H21B 109.5 .
C19 C21 H21C 109.5 .
H21A C21 H21B 109.5 .
H21A C21 H21C 109.5 .
H21B C21 H21C 109.5 .
P1 C22 H22 108.0 .
C23 C22 P1 109.68(14) .
C23 C22 H22 108.0 .
C27 C22 P1 113.67(15) .
C27 C22 H22 108.0 .
C27 C22 C23 109.35(16) .
C22 C23 H23A 109.4 .
C22 C23 H23B 109.4 .
H23A C23 H23B 108.0 .
C24 C23 C22 111.07(18) .
C24 C23 H23A 109.4 .
C24 C23 H23B 109.4 .
C23 C24 H24A 109.5 .
C23 C24 H24B 109.5 .
H24A C24 H24B 108.1 .
C25 C24 C23 110.63(19) .
C25 C24 H24A 109.5 .
C25 C24 H24B 109.5 .
C24 C25 H25A 109.4 .
C24 C25 H25B 109.4 .
C24 C25 C26 111.19(18) .
H25A C25 H25B 108.0 .
C26 C25 H25A 109.4 .
C26 C25 H25B 109.4 .
C25 C26 H26A 109.2 .
C25 C26 H26B 109.2 .
C25 C26 C27 111.87(19) .
H26A C26 H26B 107.9 .
C27 C26 H26A 109.2 .
C27 C26 H26B 109.2 .
C22 C27 H27A 109.7 .
C22 C27 H27B 109.7 .
C26 C27 C22 109.87(18) .
C26 C27 H27A 109.7 .
C26 C27 H27B 109.7 .
H27A C27 H27B 108.2 .
P1 C28 H28 105.8 .
C29 C28 P1 114.63(14) .
C29 C28 H28 105.8 .
C29 C28 C33 109.50(18) .
C33 C28 P1 114.40(15) .
C33 C28 H28 105.8 .
C28 C29 H29A 109.6 .
C28 C29 H29B 109.6 .
C28 C29 C30 110.21(18) .
H29A C29 H29B 108.1 .
C30 C29 H29A 109.6 .
C30 C29 H29B 109.6 .
C29 C30 H30A 109.3 .
C29 C30 H30B 109.3 .
H30A C30 H30B 108.0 .
C31 C30 C29 111.6(2) .
C31 C30 H30A 109.3 .
C31 C30 H30B 109.3 .
C30 C31 H31A 109.4 .
C30 C31 H31B 109.4 .
H31A C31 H31B 108.0 .
C32 C31 C30 111.0(2) .
C32 C31 H31A 109.4 .
C32 C31 H31B 109.4 .
C31 C32 H32A 109.3 .
C31 C32 H32B 109.3 .
C31 C32 C33 111.5(2) .
H32A C32 H32B 108.0 .
C33 C32 H32A 109.3 .
C33 C32 H32B 109.3 .
C28 C33 H33A 109.6 .
C28 C33 H33B 109.6 .
C32 C33 C28 110.2(2) .
C32 C33 H33A 109.6 .
C32 C33 H33B 109.6 .
H33A C33 H33B 108.1 .
C35 C34 Pd1 123.25(16) .
C35 C34 C39 117.90(19) .
C39 C34 Pd1 118.00(16) .
C34 C35 H35 119.5 .
C34 C35 C36 121.0(2) .
C36 C35 H35 119.5 .
C35 C36 H36 120.0 .
C37 C36 C35 120.1(2) .
C37 C36 H36 120.0 .
C36 C37 C38 119.6(2) .
C36 C37 C40 120.6(2) .
C38 C37 C40 119.8(2) .
C37 C38 H38 119.9 .
C39 C38 C37 120.1(2) .
C39 C38 H38 119.9 .
C34 C39 H39 119.4 .
C38 C39 C34 121.3(2) .
C38 C39 H39 119.4 .
F1 C40 F2 109.5(4) .
F1 C40 F3 108.5(4) .
F1 C40 C37 115.4(3) .
F2 C40 F3 98.8(3) .
F2 C40 C37 111.6(3) .
F3 C40 C37 111.9(2) .
F3A C40 C37 118.7(4) .
F3A C40 F2A 100.9(7) .
F3A C40 F1A 111.3(7) .
F2A C40 C37 110.5(4) .
F1A C40 C37 113.1(4) .
F1A C40 F2A 100.0(7) .

loop_
_geom_bond_atom_site_label_1
_geom_bond_atom_site_label_2
_geom_bond_distance
_geom_bond_site_symmetry_2
Pd1 Br1 2.5614(3) 2_667
Pd1 Br1 2.5100(3) .
Pd1 P1 2.2657(5) .
Pd1 C34 1.996(2) .
Br1 Pd1 2.5615(3) 2_667
P1 C1 1.840(2) .
P1 C22 1.847(2) .
P1 C28 1.864(2) .
F1 C40 1.274(4) .
F2 C40 1.327(4) .
F3 C40 1.354(4) .
C1 C2 1.406(3) .
C1 C6 1.411(3) .
C2 H2 0.9300 .
C2 C3 1.387(3) .
C3 H3 0.9300 .
C3 C4 1.380(3) .
C4 H4 0.9300 .
C4 C5 1.387(3) .
C5 H5 0.9300 .
C5 C6 1.405(3) .
C6 C7 1.517(3) .
C7 C8 1.415(3) .
C7 C12 1.408(3) .
C8 C9 1.400(3) .
C8 C13 1.530(3) .
C9 H9 0.9300 .
C9 C10 1.390(3) .
C10 C11 1.388(3) .
C10 C16 1.521(3) .
C11 H11 0.9300 .
C11 C12 1.397(3) .
C12 C19 1.526(3) .
C13 H13 0.9800 .
C13 C14 1.532(3) .
C13 C15 1.534(3) .
C14 H14A 0.9600 .
C14 H14B 0.9600 .
C14 H14C 0.9600 .
C15 H15A 0.9600 .
C15 H15B 0.9600 .
C15 H15C 0.9600 .
C16 H16 0.9800 .
C16 C17 1.534(4) .
C16 C18 1.527(4) .
C17 H17A 0.9600 .
C17 H17B 0.9600 .
C17 H17C 0.9600 .
C18 H18A 0.9600 .
C18 H18B 0.9600 .
C18 H18C 0.9600 .
C19 H19 0.9800 .
C19 C20 1.536(3) .
C19 C21 1.536(3) .
C20 H20A 0.9600 .
C20 H20B 0.9600 .
C20 H20C 0.9600 .
C21 H21A 0.9600 .
C21 H21B 0.9600 .
C21 H21C 0.9600 .
C22 H22 0.9800 .
C22 C23 1.537(3) .
C22 C27 1.535(3) .
C23 H23A 0.9700 .
C23 H23B 0.9700 .
C23 C24 1.531(3) .
C24 H24A 0.9700 .
C24 H24B 0.9700 .
C24 C25 1.525(3) .
C25 H25A 0.9700 .
C25 H25B 0.9700 .
C25 C26 1.527(3) .
C26 H26A 0.9700 .
C26 H26B 0.9700 .
C26 C27 1.528(3) .
C27 H27A 0.9700 .
C27 H27B 0.9700 .
C28 H28 0.9800 .
C28 C29 1.529(3) .
C28 C33 1.540(3) .
C29 H29A 0.9700 .
C29 H29B 0.9700 .
C29 C30 1.538(3) .
C30 H30A 0.9700 .
C30 H30B 0.9700 .
C30 C31 1.523(3) .
C31 H31A 0.9700 .
C31 H31B 0.9700 .
C31 C32 1.523(4) .
C32 H32A 0.9700 .
C32 H32B 0.9700 .
C32 C33 1.529(3) .
C33 H33A 0.9700 .
C33 H33B 0.9700 .
C34 C35 1.389(3) .
C34 C39 1.398(3) .
C35 H35 0.9300 .
C35 C36 1.390(3) .
C36 H36 0.9300 .
C36 C37 1.384(3) .
C37 C38 1.385(3) .
C37 C40 1.492(3) .
C38 H38 0.9300 .
C38 C39 1.379(3) .
C39 H39 0.9300 .
C40 F3A 1.219(7) .
C40 F2A 1.383(7) .
C40 F1A 1.312(7) .

loop_
_geom_torsion_atom_site_label_1
_geom_torsion_atom_site_label_2
_geom_torsion_atom_site_label_3
_geom_torsion_atom_site_label_4
_geom_torsion
Pd1 P1 C1 C2 -51.70(16)
Pd1 P1 C1 C6 133.47(18)
Pd1 P1 C22 C23 -44.98(15)
Pd1 P1 C22 C27 77.78(15)
Pd1 P1 C28 C29 -178.56(13)
Pd1 P1 C28 C33 53.75(18)
Pd1 C34 C35 C36 171.30(19)
Pd1 C34 C39 C38 -170.15(17)
P1 C1 C2 C3 -172.17(18)
P1 C1 C6 C5 169.26(16)
P1 C1 C6 C7 -14.6(3)
P1 C22 C23 C24 -175.72(15)
P1 C22 C27 C26 178.66(15)
P1 C28 C29 C30 171.31(15)
P1 C28 C33 C32 -170.81(19)
C1 P1 C22 C23 87.72(15)
C1 P1 C22 C27 -149.52(14)
C1 P1 C28 C29 54.65(17)
C1 P1 C28 C33 -73.03(18)
C1 C2 C3 C4 0.4(3)
C1 C6 C7 C8 -85.3(3)
C1 C6 C7 C12 103.7(2)
C2 C1 C6 C5 -5.2(3)
C2 C1 C6 C7 170.97(19)
C2 C3 C4 C5 -2.4(3)
C3 C4 C5 C6 0.4(4)
C4 C5 C6 C1 3.5(3)
C4 C5 C6 C7 -173.3(2)
C5 C6 C7 C8 91.0(2)
C5 C6 C7 C12 -80.0(2)
C6 C1 C2 C3 3.5(3)
C6 C7 C8 C9 -174.03(18)
C6 C7 C8 C13 3.9(3)
C6 C7 C12 C11 174.03(18)
C6 C7 C12 C19 -3.6(3)
C7 C8 C9 C10 0.9(3)
C7 C8 C13 C14 157.84(19)
C7 C8 C13 C15 -79.2(2)
C7 C12 C19 C20 -129.3(2)
C7 C12 C19 C21 108.1(2)
C8 C7 C12 C11 3.0(3)
C8 C7 C12 C19 -174.61(18)
C8 C9 C10 C11 1.0(3)
C8 C9 C10 C16 -178.0(2)
C9 C8 C13 C14 -24.2(3)
C9 C8 C13 C15 98.8(2)
C9 C10 C11 C12 -0.9(3)
C9 C10 C16 C17 117.2(2)
C9 C10 C16 C18 -118.7(2)
C10 C11 C12 C7 -1.1(3)
C10 C11 C12 C19 176.69(19)
C11 C10 C16 C17 -61.8(3)
C11 C10 C16 C18 62.3(3)
C11 C12 C19 C20 53.0(2)
C11 C12 C19 C21 -69.6(2)
C12 C7 C8 C9 -2.9(3)
C12 C7 C8 C13 175.04(18)
C13 C8 C9 C10 -177.15(19)
C16 C10 C11 C12 178.1(2)
C22 P1 C1 C2 -179.95(14)
C22 P1 C1 C6 5.2(2)
C22 P1 C28 C29 -60.24(17)
C22 P1 C28 C33 172.07(17)
C22 C23 C24 C25 -57.0(3)
C23 C22 C27 C26 -58.4(2)
C23 C24 C25 C26 54.5(3)
C24 C25 C26 C27 -55.3(3)
C25 C26 C27 C22 57.3(3)
C27 C22 C23 C24 59.0(2)
C28 P1 C1 C2 68.16(16)
C28 P1 C1 C6 -106.7(2)
C28 P1 C22 C23 -161.85(14)
C28 P1 C22 C27 -39.10(17)
C28 C29 C30 C31 57.0(3)
C29 C28 C33 C32 58.9(3)
C29 C30 C31 C32 -54.7(3)
C30 C31 C32 C33 55.0(3)
C31 C32 C33 C28 -57.4(3)
C33 C28 C29 C30 -58.6(2)
C34 C35 C36 C37 -1.4(4)
C35 C34 C39 C38 -0.4(3)
C35 C36 C37 C38 -1.0(4)
C35 C36 C37 C40 178.9(2)
C36 C37 C38 C39 2.7(4)
C36 C37 C40 F1 -147.6(4)
C36 C37 C40 F2 86.6(4)
C36 C37 C40 F3 -23.0(4)
C36 C37 C40 F3A 39.4(7)
C36 C37 C40 F2A 155.1(6)
C36 C37 C40 F1A -93.8(6)
C37 C38 C39 C34 -2.0(4)
C38 C37 C40 F1 32.3(5)
C38 C37 C40 F2 -93.5(4)
C38 C37 C40 F3 156.9(3)
C38 C37 C40 F3A -140.7(7)
C38 C37 C40 F2A -25.0(6)
C38 C37 C40 F1A 86.1(6)
C39 C34 C35 C36 2.1(3)
C40 C37 C38 C39 -177.2(2)

loop_
_exptl_oxdiff_crystal_face_indexfrac_h
_exptl_oxdiff_crystal_face_indexfrac_k
_exptl_oxdiff_crystal_face_indexfrac_l
_exptl_oxdiff_crystal_face_x
_exptl_oxdiff_crystal_face_y
_exptl_oxdiff_crystal_face_z
3.8887 7.1831 2.9860 0.2286 0.9544 -0.1922
-3.8887 -7.1831 -2.9860 -0.2286 -0.9544 0.1922
0.1355 -4.5640 -10.7135 -0.0494 -0.1958 0.9794
-0.1355 4.5640 10.7135 0.0494 0.1958 -0.9794
1.2644 8.3601 1.2735 0.6660 0.7023 -0.2514
-1.2644 -8.3601 -1.2735 -0.6660 -0.7023 0.2514

loop_
_smtbx_masks_void_nr
_smtbx_masks_void_average_x
_smtbx_masks_void_average_y
_smtbx_masks_void_average_z
_smtbx_masks_void_volume
_smtbx_masks_void_count_electrons
_smtbx_masks_void_content
1 -0.366 0.000 0.000 280.6 74.5 '1 hexane per unit cell'
2 0.301 0.550 0.890 11.5 0.2 ?
3 0.699 0.450 0.110 11.5 0.0 ?
